data_4079672
loop_
_publ_author_name
'Tagne Kuate, Alain C.'
'Mohapatra, Swagat K.'
'Daniliuc, Constantin G.'
'Jones, Peter G.'
'Tamm, Matthias'

_publ_section_title
;
 Mono- and Dilithiation of [(\h7-C7H7)Ti(\h5-C5Me5)]
 (Pentamethyltroticene) for the Synthesis of Troticenyl Monophosphanes and
 [2]Troticenophanes with C--P and C--Si Bridges
;
_journal_issue 24
_journal_name_full Organometallics
_journal_page_first 8544
_journal_paper_doi 10.1021/om300927r
_journal_volume 31
_journal_year 2012
_chemical_formula_sum 'C23 H26 Ti'
_chemical_formula_weight 350.34
_chemical_name_systematic
; 
 ? 
;
_space_group_IT_number 14
_symmetry_cell_setting monoclinic
_symmetry_space_group_name_Hall '-P 2yn'
_symmetry_space_group_name_H-M 'P 1 21/n 1'
_atom_sites_solution_hydrogens geom
_atom_sites_solution_primary direct
_atom_sites_solution_secondary difmap
_audit_creation_method SHELXL-97
_cell_angle_alpha 90.00
_cell_angle_beta 91.091(2)
_cell_angle_gamma 90.00
_cell_formula_units_Z 8
_cell_length_a 16.4511(4)
_cell_length_b 9.0162(2)
_cell_length_c 24.5164(6)
_cell_measurement_reflns_used 13621
_cell_measurement_temperature 100(2)
_cell_measurement_theta_max 75.8811
_cell_measurement_theta_min 3.2044
_cell_volume 3635.77(15)
_computing_cell_refinement
; 
CrysAlisPro, Oxford Diffraction Ltd., 
Version 1.171.33.55 (release 05-01-2010 CrysAlis171 .NET) 
(compiled Jan  5 2010,16:28:46) 
;
_computing_data_collection
; 
CrysAlisPro, Oxford Diffraction Ltd., 
Version 1.171.33.55 (release 05-01-2010 CrysAlis171 .NET) 
(compiled Jan  5 2010,16:28:46) 
;
_computing_data_reduction
; 
CrysAlisPro, Oxford Diffraction Ltd., 
Version 1.171.33.55 (release 05-01-2010 CrysAlis171 .NET) 
(compiled Jan  5 2010,16:28:46) 
;
_computing_molecular_graphics 'Bruker XP'
_computing_publication_material SHELXL-97
_computing_structure_refinement 'SHELXL-97 (Sheldrick, 1997)'
_computing_structure_solution 'SHELXS-97 (Sheldrick, 1990)'
_diffrn_ambient_temperature 100(2)
_diffrn_detector_area_resol_mean 10.3543
_diffrn_measured_fraction_theta_full 0.999
_diffrn_measured_fraction_theta_max 0.989
_diffrn_measurement_device_type 'Oxford Diffraction Xcalibur, Atlas, Nova'
_diffrn_measurement_method '\w scans'
_diffrn_radiation_monochromator mirror
_diffrn_radiation_source 'Nova (Cu) X-ray Source'
_diffrn_radiation_type 'Cu K\a'
_diffrn_radiation_wavelength 1.54184
_diffrn_reflns_av_R_equivalents 0.0620
_diffrn_reflns_av_sigmaI/netI 0.0423
_diffrn_reflns_limit_h_max 20
_diffrn_reflns_limit_h_min -20
_diffrn_reflns_limit_k_max 11
_diffrn_reflns_limit_k_min -11
_diffrn_reflns_limit_l_max 29
_diffrn_reflns_limit_l_min -30
_diffrn_reflns_number 42577
_diffrn_reflns_theta_full 71.50
_diffrn_reflns_theta_max 76.07
_diffrn_reflns_theta_min 3.21
_exptl_absorpt_coefficient_mu 3.957
_exptl_absorpt_correction_T_max 1.00000
_exptl_absorpt_correction_T_min 0.76027
_exptl_absorpt_correction_type multi-scan
_exptl_absorpt_process_details
; 
CrysAlisPro, Oxford Diffraction Ltd., 
Version 1.171.33.55 (release 05-01-2010 CrysAlis171 .NET) 
(compiled Jan  5 2010,16:28:46) 
;
_exptl_crystal_colour 'pale green'
_exptl_crystal_density_diffrn 1.280
_exptl_crystal_density_method 'not measured'
_exptl_crystal_description plate
_exptl_crystal_F_000 1488
_exptl_crystal_size_max 0.07
_exptl_crystal_size_mid 0.06
_exptl_crystal_size_min 0.02
_refine_diff_density_max 0.239
_refine_diff_density_min -0.245
_refine_diff_density_rms 0.047
_refine_ls_extinction_method none
_refine_ls_goodness_of_fit_ref 0.953
_refine_ls_hydrogen_treatment mixed
_refine_ls_matrix_type full
_refine_ls_number_parameters 491
_refine_ls_number_reflns 7528
_refine_ls_number_restraints 0
_refine_ls_restrained_S_all 0.953
_refine_ls_R_factor_all 0.0522
_refine_ls_R_factor_gt 0.0335
_refine_ls_shift/su_max 0.002
_refine_ls_shift/su_mean 0.000
_refine_ls_structure_factor_coef Fsqd
_refine_ls_weighting_details 'calc w=1/[\s^2^(Fo^2^)+(0.0442P)^2^+0.0000P] where P=(Fo^2^+2Fc^2^)/3'
_refine_ls_weighting_scheme calc
_refine_ls_wR_factor_gt 0.0751
_refine_ls_wR_factor_ref 0.0801
_reflns_number_gt 5563
_reflns_number_total 7528
_reflns_threshold_expression >2sigma(I)
_cod_data_source_file om300927r_si_001.cif
_cod_data_source_block swag25
_cod_original_sg_symbol_H-M 'P 21/n'
_cod_database_code 4079672

loop_
_symmetry_equiv_pos_as_xyz
'x, y, z'
'-x+1/2, y+1/2, -z+1/2'
'-x, -y, -z'
'x-1/2, -y-1/2, z-1/2'

loop_
_atom_site_label
_atom_site_type_symbol
_atom_site_fract_x
_atom_site_fract_y
_atom_site_fract_z
_atom_site_U_iso_or_equiv
_atom_site_adp_type
_atom_site_occupancy
_atom_site_symmetry_multiplicity
_atom_site_calc_flag
_atom_site_refinement_flags
Ti Ti 0.187720(18) 0.77859(4) 0.621375(11) 0.01785(8) Uani 1 1 d .
C1 C 0.25694(11) 0.8829(2) 0.69088(7) 0.0202(3) Uani 1 1 d .
C2 C 0.19062(11) 0.7989(2) 0.71158(7) 0.0211(4) Uani 1 1 d .
H2 H 0.2053(12) 0.731(2) 0.7397(8) 0.021(5) Uiso 1 1 d .
C3 C 0.10806(11) 0.7908(2) 0.69326(7) 0.0226(4) Uani 1 1 d .
H3 H 0.0782(12) 0.716(2) 0.7107(8) 0.018(5) Uiso 1 1 d .
C4 C 0.06921(11) 0.8641(2) 0.64854(7) 0.0246(4) Uani 1 1 d .
H4 H 0.0154(15) 0.836(3) 0.6402(9) 0.032(6) Uiso 1 1 d .
C5 C 0.10267(12) 0.9683(2) 0.61218(8) 0.0270(4) Uani 1 1 d .
H5 H 0.0674(14) 1.002(3) 0.5810(9) 0.033(6) Uiso 1 1 d .
C6 C 0.18358(12) 1.0220(2) 0.61156(8) 0.0262(4) Uani 1 1 d .
H6 H 0.1961(14) 1.078(3) 0.5814(10) 0.036(6) Uiso 1 1 d .
C7 C 0.25155(12) 0.9840(2) 0.64557(7) 0.0237(4) Uani 1 1 d .
H7 H 0.3013(13) 1.020(2) 0.6333(8) 0.019(5) Uiso 1 1 d .
C8 C 0.28918(11) 0.63896(19) 0.58106(6) 0.0196(3) Uani 1 1 d .
C9 C 0.23422(11) 0.5396(2) 0.60603(7) 0.0201(3) Uani 1 1 d .
C10 C 0.15679(11) 0.5547(2) 0.57919(7) 0.0240(4) Uani 1 1 d .
C11 C 0.16463(11) 0.6637(2) 0.53761(7) 0.0236(4) Uani 1 1 d .
C12 C 0.24599(11) 0.7162(2) 0.53884(7) 0.0220(4) Uani 1 1 d .
C13 C 0.37778(11) 0.6579(2) 0.59467(8) 0.0265(4) Uani 1 1 d .
H13A H 0.4098 0.5934 0.5711 0.032 Uiso 1 1 calc R
H13B H 0.3880 0.6311 0.6329 0.032 Uiso 1 1 calc R
H13C H 0.3934 0.7614 0.5889 0.032 Uiso 1 1 calc R
C14 C 0.25334(13) 0.4319(2) 0.65126(7) 0.0287(4) Uani 1 1 d .
H14A H 0.2068 0.4249 0.6755 0.034 Uiso 1 1 calc R
H14B H 0.3011 0.4665 0.6721 0.034 Uiso 1 1 calc R
H14C H 0.2646 0.3341 0.6357 0.034 Uiso 1 1 calc R
C15 C 0.08199(13) 0.4662(3) 0.59205(8) 0.0345(5) Uani 1 1 d .
H15A H 0.0832 0.3717 0.5723 0.041 Uiso 1 1 calc R
H15B H 0.0334 0.5222 0.5808 0.041 Uiso 1 1 calc R
H15C H 0.0807 0.4471 0.6314 0.041 Uiso 1 1 calc R
C16 C 0.09929(13) 0.7098(3) 0.49692(8) 0.0365(5) Uani 1 1 d .
H16A H 0.1034 0.6493 0.4639 0.044 Uiso 1 1 calc R
H16B H 0.1064 0.8147 0.4876 0.044 Uiso 1 1 calc R
H16C H 0.0457 0.6955 0.5129 0.044 Uiso 1 1 calc R
C17 C 0.28121(13) 0.8311(2) 0.50164(8) 0.0319(5) Uani 1 1 d .
H17A H 0.3277 0.8791 0.5199 0.038 Uiso 1 1 calc R
H17B H 0.2397 0.9057 0.4927 0.038 Uiso 1 1 calc R
H17C H 0.2992 0.7834 0.4680 0.038 Uiso 1 1 calc R
C18 C 0.33926(11) 0.8573(2) 0.71627(7) 0.0213(4) Uani 1 1 d .
C19 C 0.35993(11) 0.7256(2) 0.74372(7) 0.0240(4) Uani 1 1 d .
H19 H 0.3214 0.6473 0.7450 0.029 Uiso 1 1 calc R
C20 C 0.43544(12) 0.7072(2) 0.76910(7) 0.0289(4) Uani 1 1 d .
H20 H 0.4477 0.6176 0.7879 0.035 Uiso 1 1 calc R
C21 C 0.49310(12) 0.8197(2) 0.76713(8) 0.0309(4) Uani 1 1 d .
H21 H 0.5447 0.8078 0.7847 0.037 Uiso 1 1 calc R
C22 C 0.47467(12) 0.9489(2) 0.73941(8) 0.0300(4) Uani 1 1 d .
H22 H 0.5141 1.0255 0.7373 0.036 Uiso 1 1 calc R
C23 C 0.39889(12) 0.9676(2) 0.71453(7) 0.0254(4) Uani 1 1 d .
H23 H 0.3872 1.0577 0.6959 0.031 Uiso 1 1 calc R
Ti' Ti 0.249741(18) 0.27653(4) 0.360722(11) 0.01794(8) Uani 1 1 d .
C1' C 0.32274(11) 0.4759(2) 0.33772(7) 0.0230(4) Uani 1 1 d .
C2' C 0.24682(12) 0.5226(2) 0.35960(8) 0.0257(4) Uani 1 1 d .
H2' H 0.2521(13) 0.594(2) 0.3899(8) 0.025(5) Uiso 1 1 d .
C3' C 0.16704(12) 0.4681(2) 0.34824(8) 0.0287(4) Uani 1 1 d .
H3' H 0.1283(15) 0.507(3) 0.3689(9) 0.033(6) Uiso 1 1 d .
C4' C 0.14224(13) 0.3505(3) 0.31252(8) 0.0324(5) Uani 1 1 d .
H4' H 0.0870(15) 0.321(3) 0.3154(9) 0.036(6) Uiso 1 1 d .
C5' C 0.19139(13) 0.2600(2) 0.27927(7) 0.0309(4) Uani 1 1 d .
H5' H 0.1651(13) 0.176(3) 0.2626(9) 0.027(6) Uiso 1 1 d .
C6' C 0.27695(13) 0.2656(2) 0.27271(7) 0.0288(4) Uani 1 1 d .
H6' H 0.2995(14) 0.189(3) 0.2525(9) 0.033(6) Uiso 1 1 d .
C7' C 0.33458(12) 0.3605(2) 0.29868(7) 0.0248(4) Uani 1 1 d .
H7' H 0.3883(14) 0.331(2) 0.2920(8) 0.026(5) Uiso 1 1 d .
C8' C 0.33371(10) 0.14331(19) 0.42054(6) 0.0189(3) Uani 1 1 d .
C9' C 0.27191(10) 0.2116(2) 0.45176(6) 0.0187(3) Uani 1 1 d .
C10' C 0.19558(11) 0.1511(2) 0.43444(6) 0.0192(3) Uani 1 1 d .
C11' C 0.21030(11) 0.0450(2) 0.39271(6) 0.0187(3) Uani 1 1 d .
C12' C 0.29547(11) 0.0403(2) 0.38422(6) 0.0187(3) Uani 1 1 d .
C13' C 0.42356(12) 0.1687(2) 0.42640(8) 0.0285(4) Uani 1 1 d .
H13D H 0.4338 0.2726 0.4361 0.043 Uiso 1 1 calc R
H13E H 0.4497 0.1461 0.3918 0.043 Uiso 1 1 calc R
H13F H 0.4459 0.1041 0.4551 0.043 Uiso 1 1 calc R
C14' C 0.28430(13) 0.3205(2) 0.49761(7) 0.0276(4) Uani 1 1 d .
H14D H 0.2794 0.2691 0.5326 0.041 Uiso 1 1 calc R
H14E H 0.2431 0.3987 0.4948 0.041 Uiso 1 1 calc R
H14F H 0.3386 0.3647 0.4953 0.041 Uiso 1 1 calc R
C15' C 0.11499(11) 0.1884(2) 0.45907(7) 0.0263(4) Uani 1 1 d .
H15D H 0.0712 0.1690 0.4323 0.039 Uiso 1 1 calc R
H15E H 0.1143 0.2934 0.4694 0.039 Uiso 1 1 calc R
H15F H 0.1069 0.1271 0.4915 0.039 Uiso 1 1 calc R
C16' C 0.14834(11) -0.0529(2) 0.36450(7) 0.0247(4) Uani 1 1 d .
H16D H 0.1473 -0.1499 0.3825 0.037 Uiso 1 1 calc R
H16E H 0.1629 -0.0657 0.3262 0.037 Uiso 1 1 calc R
H16F H 0.0945 -0.0069 0.3664 0.037 Uiso 1 1 calc R
C17' C 0.33844(12) -0.0599(2) 0.34539(7) 0.0279(4) Uani 1 1 d .
H17D H 0.3879 -0.0110 0.3328 0.042 Uiso 1 1 calc R
H17E H 0.3026 -0.0814 0.3140 0.042 Uiso 1 1 calc R
H17F H 0.3530 -0.1527 0.3640 0.042 Uiso 1 1 calc R
C18' C 0.39831(12) 0.5504(2) 0.35872(8) 0.0249(4) Uani 1 1 d .
C19' C 0.40779(12) 0.5937(2) 0.41337(8) 0.0280(4) Uani 1 1 d .
H19' H 0.3674 0.5675 0.4388 0.034 Uiso 1 1 calc R
C20' C 0.47513(13) 0.6743(2) 0.43092(9) 0.0337(5) Uani 1 1 d .
H20' H 0.4802 0.7031 0.4681 0.040 Uiso 1 1 calc R
C21' C 0.53549(13) 0.7132(2) 0.39445(9) 0.0349(5) Uani 1 1 d .
H21' H 0.5811 0.7700 0.4063 0.042 Uiso 1 1 calc R
C22' C 0.52783(12) 0.6678(2) 0.34046(9) 0.0318(4) Uani 1 1 d .
H22' H 0.5691 0.6919 0.3154 0.038 Uiso 1 1 calc R
C23' C 0.46052(12) 0.5876(2) 0.32287(8) 0.0273(4) Uani 1 1 d .
H23' H 0.4564 0.5572 0.2858 0.033 Uiso 1 1 calc R

loop_
_atom_site_aniso_label
_atom_site_aniso_U_11
_atom_site_aniso_U_22
_atom_site_aniso_U_33
_atom_site_aniso_U_23
_atom_site_aniso_U_13
_atom_site_aniso_U_12
Ti 0.02075(16) 0.01822(16) 0.01467(14) -0.00121(12) 0.00270(11) -0.00068(12)
C1 0.0237(9) 0.0197(8) 0.0174(8) -0.0034(7) 0.0021(6) -0.0019(7)
C2 0.0245(9) 0.0240(9) 0.0149(7) -0.0012(7) 0.0033(6) -0.0016(7)
C3 0.0221(9) 0.0270(9) 0.0189(8) -0.0003(7) 0.0070(6) -0.0025(8)
C4 0.0189(9) 0.0299(10) 0.0252(9) -0.0029(8) 0.0027(7) 0.0010(8)
C5 0.0283(10) 0.0275(10) 0.0250(9) 0.0015(8) 0.0002(7) 0.0087(8)
C6 0.0333(11) 0.0184(9) 0.0271(9) 0.0043(8) 0.0042(8) 0.0015(8)
C7 0.0275(10) 0.0193(9) 0.0244(9) -0.0011(7) 0.0036(7) -0.0043(7)
C8 0.0233(9) 0.0184(8) 0.0173(8) -0.0015(7) 0.0034(6) 0.0012(7)
C9 0.0271(9) 0.0164(8) 0.0170(8) -0.0023(7) 0.0031(6) -0.0006(7)
C10 0.0260(10) 0.0253(9) 0.0209(8) -0.0086(7) 0.0036(7) -0.0056(8)
C11 0.0258(9) 0.0299(10) 0.0153(8) -0.0048(7) 0.0011(7) 0.0028(8)
C12 0.0262(9) 0.0246(9) 0.0154(7) 0.0011(7) 0.0051(6) 0.0054(8)
C13 0.0238(9) 0.0269(10) 0.0289(9) 0.0008(8) 0.0027(7) 0.0018(8)
C14 0.0424(12) 0.0220(10) 0.0219(9) 0.0041(7) 0.0053(8) -0.0005(8)
C15 0.0306(11) 0.0389(12) 0.0343(10) -0.0105(9) 0.0076(8) -0.0136(9)
C16 0.0316(11) 0.0558(14) 0.0220(9) -0.0071(9) -0.0027(8) 0.0088(10)
C17 0.0402(12) 0.0298(10) 0.0259(9) 0.0090(8) 0.0104(8) 0.0076(9)
C18 0.0254(9) 0.0225(9) 0.0163(7) -0.0053(7) 0.0056(6) -0.0024(7)
C19 0.0266(9) 0.0257(9) 0.0200(8) -0.0037(7) 0.0040(7) -0.0008(8)
C20 0.0317(10) 0.0330(11) 0.0218(8) -0.0033(8) 0.0000(7) 0.0057(9)
C21 0.0221(10) 0.0448(13) 0.0259(9) -0.0135(9) 0.0009(7) 0.0026(8)
C22 0.0241(10) 0.0363(11) 0.0297(9) -0.0123(9) 0.0062(8) -0.0063(8)
C23 0.0257(10) 0.0267(10) 0.0240(9) -0.0054(7) 0.0047(7) -0.0038(8)
Ti' 0.02206(16) 0.01760(16) 0.01409(14) 0.00247(12) -0.00129(11) -0.00051(13)
C1' 0.0270(10) 0.0199(9) 0.0220(8) 0.0055(7) -0.0012(7) -0.0023(7)
C2' 0.0328(11) 0.0174(9) 0.0268(9) 0.0032(8) -0.0009(7) 0.0022(8)
C3' 0.0245(10) 0.0281(10) 0.0336(10) 0.0100(8) 0.0013(8) 0.0077(8)
C4' 0.0234(10) 0.0397(12) 0.0337(10) 0.0182(9) -0.0100(8) -0.0037(9)
C5' 0.0390(11) 0.0338(11) 0.0194(8) 0.0067(8) -0.0126(8) -0.0107(9)
C6' 0.0438(12) 0.0283(10) 0.0144(8) 0.0013(7) 0.0001(7) -0.0029(9)
C7' 0.0271(10) 0.0275(10) 0.0200(8) 0.0055(7) 0.0047(7) -0.0014(8)
C8' 0.0200(9) 0.0205(9) 0.0162(7) 0.0032(7) -0.0014(6) 0.0014(7)
C9' 0.0233(9) 0.0195(8) 0.0133(7) 0.0022(7) -0.0023(6) 0.0015(7)
C10' 0.0221(9) 0.0212(9) 0.0142(7) 0.0026(6) 0.0005(6) 0.0010(7)
C11' 0.0233(9) 0.0178(8) 0.0151(8) 0.0031(6) 0.0002(6) 0.0001(7)
C12' 0.0221(9) 0.0183(9) 0.0158(7) 0.0018(6) -0.0001(6) 0.0018(7)
C13' 0.0237(10) 0.0332(11) 0.0285(9) 0.0013(8) -0.0021(7) -0.0005(8)
C14' 0.0367(11) 0.0283(10) 0.0178(8) -0.0035(7) -0.0014(7) -0.0012(8)
C15' 0.0248(9) 0.0325(11) 0.0218(8) 0.0000(7) 0.0033(7) 0.0032(8)
C16' 0.0261(10) 0.0236(9) 0.0243(9) -0.0010(7) -0.0018(7) -0.0033(7)
C17' 0.0331(11) 0.0266(10) 0.0242(9) -0.0040(8) 0.0049(8) 0.0055(8)
C18' 0.0281(10) 0.0182(9) 0.0283(9) 0.0029(7) -0.0004(7) 0.0038(7)
C19' 0.0311(10) 0.0252(10) 0.0279(9) 0.0013(8) 0.0013(8) 0.0002(8)
C20' 0.0377(12) 0.0296(11) 0.0335(10) -0.0008(8) -0.0055(8) 0.0000(9)
C21' 0.0298(11) 0.0291(10) 0.0456(12) 0.0041(10) -0.0074(8) -0.0035(9)
C22' 0.0277(10) 0.0282(10) 0.0396(11) 0.0099(9) 0.0014(8) 0.0024(8)
C23' 0.0298(10) 0.0233(10) 0.0289(9) 0.0046(8) 0.0011(8) 0.0044(8)

loop_
_atom_type_symbol
_atom_type_description
_atom_type_scat_dispersion_real
_atom_type_scat_dispersion_imag
_atom_type_scat_source
C C 0.0181 0.0091 'International Tables Vol C Tables 4.2.6.8 and 6.1.1.4'
H H 0.0000 0.0000 'International Tables Vol C Tables 4.2.6.8 and 6.1.1.4'
Ti Ti 0.2191 1.8069 'International Tables Vol C Tables 4.2.6.8 and 6.1.1.4'

loop_
_geom_angle_atom_site_label_1
_geom_angle_atom_site_label_2
_geom_angle_atom_site_label_3
_geom_angle
C7 Ti C6 37.65(7)
C7 Ti C4 92.53(7)
C6 Ti C4 70.17(7)
C7 Ti C2 70.21(7)
C6 Ti C2 91.54(7)
C4 Ti C2 70.94(7)
C7 Ti C3 91.72(7)
C6 Ti C3 91.13(7)
C4 Ti C3 37.43(7)
C2 Ti C3 37.44(7)
C7 Ti C5 71.09(8)
C6 Ti C5 37.32(8)
C4 Ti C5 37.23(7)
C2 Ti C5 92.25(7)
C3 Ti C5 70.22(7)
C7 Ti C1 37.77(7)
C6 Ti C1 71.32(7)
C4 Ti C1 93.61(7)
C2 Ti C1 37.40(6)
C3 Ti C1 70.98(7)
C5 Ti C1 93.68(7)
C7 Ti C9 131.84(7)
C6 Ti C9 156.19(7)
C4 Ti C9 131.93(7)
C2 Ti C9 103.73(6)
C3 Ti C9 112.13(7)
C5 Ti C9 155.37(7)
C1 Ti C9 110.43(7)
C7 Ti C10 161.82(7)
C6 Ti C10 144.08(7)
C4 Ti C10 104.51(7)
C2 Ti C10 121.09(7)
C3 Ti C10 105.64(7)
C5 Ti C10 119.53(7)
C1 Ti C10 143.99(7)
C9 Ti C10 35.88(7)
C7 Ti C12 103.60(7)
C6 Ti C12 99.08(7)
C4 Ti C12 136.65(7)
C2 Ti C12 152.40(7)
C3 Ti C12 164.37(7)
C5 Ti C12 111.58(7)
C1 Ti C12 123.50(7)
C9 Ti C12 59.42(6)
C10 Ti C12 59.47(6)
C7 Ti C11 132.91(7)
C6 Ti C11 110.01(7)
C4 Ti C11 106.94(7)
C2 Ti C11 156.53(7)
C3 Ti C11 129.40(7)
C5 Ti C11 99.30(7)
C1 Ti C11 158.71(7)
C9 Ti C11 59.45(6)
C10 Ti C11 35.69(7)
C12 Ti C11 35.55(7)
C7 Ti C8 103.12(7)
C6 Ti C8 120.82(7)
C4 Ti C8 163.89(7)
C2 Ti C8 117.78(6)
C3 Ti C8 143.50(7)
C5 Ti C8 146.13(6)
C1 Ti C8 101.07(6)
C9 Ti C8 35.59(6)
C10 Ti C8 59.52(6)
C12 Ti C8 35.71(6)
C11 Ti C8 59.34(6)
C2 C1 C7 125.02(17)
C2 C1 C18 117.47(15)
C7 C1 C18 117.42(16)
C2 C1 Ti 70.54(10)
C7 C1 Ti 69.84(10)
C18 C1 Ti 134.00(12)
C3 C2 C1 130.15(17)
C3 C2 Ti 71.29(10)
C1 C2 Ti 72.05(9)
C4 C3 C2 129.18(17)
C4 C3 Ti 70.99(10)
C2 C3 Ti 71.27(9)
C5 C4 C3 128.35(18)
C5 C4 Ti 71.69(11)
C3 C4 Ti 71.58(10)
C4 C5 C6 127.64(18)
C4 C5 Ti 71.08(11)
C6 C5 Ti 70.93(11)
C5 C6 C7 129.74(18)
C5 C6 Ti 71.75(11)
C7 C6 Ti 71.04(11)
C6 C7 C1 129.85(17)
C6 C7 Ti 71.31(11)
C1 C7 Ti 72.39(10)
C9 C8 C12 107.98(16)
C9 C8 C13 126.89(16)
C12 C8 C13 125.11(16)
C9 C8 Ti 71.95(10)
C12 C8 Ti 72.08(10)
C13 C8 Ti 123.12(12)
C8 C9 C10 108.10(15)
C8 C9 C14 126.86(17)
C10 C9 C14 125.00(17)
C8 C9 Ti 72.46(10)
C10 C9 Ti 72.08(10)
C14 C9 Ti 123.06(12)
C11 C10 C9 107.66(16)
C11 C10 C15 126.99(18)
C9 C10 C15 125.32(18)
C11 C10 Ti 72.33(10)
C9 C10 Ti 72.04(10)
C15 C10 Ti 122.76(13)
C12 C11 C10 108.26(16)
C12 C11 C16 125.52(18)
C10 C11 C16 126.14(18)
C12 C11 Ti 72.21(10)
C10 C11 Ti 71.97(10)
C16 C11 Ti 124.26(13)
C11 C12 C8 108.01(16)
C11 C12 C17 126.22(17)
C8 C12 C17 125.77(17)
C11 C12 Ti 72.24(9)
C8 C12 Ti 72.21(9)
C17 C12 Ti 122.10(13)
C23 C18 C19 116.92(17)
C23 C18 C1 120.49(17)
C19 C18 C1 122.58(16)
C20 C19 C18 121.48(18)
C19 C20 C21 120.17(19)
C22 C21 C20 119.30(19)
C21 C22 C23 120.44(19)
C22 C23 C18 121.67(19)
C5' Ti' C4' 37.44(9)
C5' Ti' C6' 37.51(8)
C4' Ti' C6' 70.55(8)
C5' Ti' C3' 70.85(8)
C4' Ti' C3' 37.68(8)
C6' Ti' C3' 92.02(8)
C5' Ti' C7' 70.76(7)
C4' Ti' C7' 92.17(7)
C6' Ti' C7' 37.36(7)
C3' Ti' C7' 91.83(7)
C5' Ti' C2' 92.71(8)
C4' Ti' C2' 71.04(8)
C6' Ti' C2' 92.14(7)
C3' Ti' C2' 37.45(8)
C7' Ti' C2' 70.36(7)
C5' Ti' C1' 93.01(7)
C4' Ti' C1' 92.91(7)
C6' Ti' C1' 70.80(7)
C3' Ti' C1' 70.76(7)
C7' Ti' C1' 37.41(7)
C2' Ti' C1' 37.46(7)
C5' Ti' C10' 120.33(7)
C4' Ti' C10' 104.35(7)
C6' Ti' C10' 145.47(7)
C3' Ti' C10' 104.07(7)
C7' Ti' C10' 162.83(7)
C2' Ti' C10' 119.18(7)
C1' Ti' C10' 143.29(6)
C5' Ti' C11' 97.20(7)
C4' Ti' C11' 103.02(7)
C6' Ti' C11' 110.57(7)
C3' Ti' C11' 124.84(7)
C7' Ti' C11' 136.13(7)
C2' Ti' C11' 153.51(7)
C1' Ti' C11' 163.58(7)
C10' Ti' C11' 35.68(6)
C5' Ti' C12' 107.19(7)
C4' Ti' C12' 131.27(8)
C6' Ti' C12' 97.47(7)
C3' Ti' C12' 160.38(7)
C7' Ti' C12' 106.12(7)
C2' Ti' C12' 157.62(7)
C1' Ti' C12' 128.63(7)
C10' Ti' C12' 59.28(6)
C11' Ti' C12' 35.56(6)
C5' Ti' C8' 141.12(7)
C4' Ti' C8' 161.95(7)
C6' Ti' C8' 117.52(7)
C3' Ti' C8' 147.57(7)
C7' Ti' C8' 103.57(7)
C2' Ti' C8' 122.40(7)
C1' Ti' C8' 104.95(7)
C10' Ti' C8' 59.40(6)
C11' Ti' C8' 59.40(6)
C12' Ti' C8' 35.63(6)
C5' Ti' C9' 155.31(7)
C4' Ti' C9' 134.18(7)
C6' Ti' C9' 153.08(7)
C3' Ti' C9' 114.37(7)
C7' Ti' C9' 130.85(7)
C2' Ti' C9' 105.44(7)
C1' Ti' C9' 111.60(6)
C10' Ti' C9' 35.69(6)
C11' Ti' C9' 59.40(6)
C12' Ti' C9' 59.26(6)
C8' Ti' C9' 35.60(6)
C7' C1' C2' 126.58(17)
C7' C1' C18' 115.74(17)
C2' C1' C18' 117.65(17)
C7' C1' Ti' 70.44(10)
C2' C1' Ti' 70.50(11)
C18' C1' Ti' 136.05(13)
C3' C2' C1' 129.22(18)
C3' C2' Ti' 71.15(11)
C1' C2' Ti' 72.04(11)
C2' C3' C4' 128.83(19)
C2' C3' Ti' 71.40(11)
C4' C3' Ti' 70.97(11)
C5' C4' C3' 128.30(19)
C5' C4' Ti' 71.01(11)
C3' C4' Ti' 71.35(11)
C4' C5' C6' 128.48(19)
C4' C5' Ti' 71.55(11)
C6' C5' Ti' 71.63(10)
C7' C6' C5' 128.71(19)
C7' C6' Ti' 71.43(10)
C5' C6' Ti' 70.86(10)
C6' C7' C1' 129.86(18)
C6' C7' Ti' 71.21(10)
C1' C7' Ti' 72.15(10)
C9' C8' C12' 107.84(15)
C9' C8' C13' 126.50(16)
C12' C8' C13' 125.59(16)
C9' C8' Ti' 72.21(9)
C12' C8' Ti' 72.13(10)
C13' C8' Ti' 123.57(12)
C8' C9' C10' 107.97(15)
C8' C9' C14' 126.58(16)
C10' C9' C14' 125.33(16)
C8' C9' Ti' 72.19(9)
C10' C9' Ti' 71.94(9)
C14' C9' Ti' 124.65(12)
C11' C10' C9' 108.04(15)
C11' C10' C15' 126.95(16)
C9' C10' C15' 124.92(16)
C11' C10' Ti' 72.26(9)
C9' C10' Ti' 72.36(9)
C15' C10' Ti' 123.84(12)
C12' C11' C10' 107.87(15)
C12' C11' C16' 125.13(16)
C10' C11' C16' 126.91(16)
C12' C11' Ti' 72.26(10)
C10' C11' Ti' 72.06(10)
C16' C11' Ti' 124.17(12)
C11' C12' C8' 108.29(15)
C11' C12' C17' 126.11(16)
C8' C12' C17' 125.56(16)
C11' C12' Ti' 72.18(10)
C8' C12' Ti' 72.24(10)
C17' C12' Ti' 123.25(12)
C19' C18' C23' 117.59(18)
C19' C18' C1' 122.06(17)
C23' C18' C1' 120.24(17)
C20' C19' C18' 121.10(19)
C19' C20' C21' 120.5(2)
C22' C21' C20' 118.9(2)
C23' C22' C21' 120.55(19)
C22' C23' C18' 121.25(19)

loop_
_geom_bond_atom_site_label_1
_geom_bond_atom_site_label_2
_geom_bond_distance
Ti C7 2.2046(19)
Ti C6 2.2082(19)
Ti C4 2.2111(18)
Ti C2 2.2186(17)
Ti C3 2.2189(16)
Ti C5 2.2189(19)
Ti C1 2.2384(17)
Ti C9 2.3196(18)
Ti C10 2.3201(18)
Ti C12 2.3244(16)
Ti C11 2.3247(17)
Ti C8 2.3261(17)
C1 C2 1.429(2)
C1 C7 1.438(3)
C1 C18 1.497(3)
C2 C3 1.424(3)
C3 C4 1.421(3)
C4 C5 1.414(3)
C5 C6 1.417(3)
C6 C7 1.424(3)
C8 C9 1.420(2)
C8 C12 1.426(2)
C8 C13 1.499(3)
C9 C10 1.429(3)
C9 C14 1.503(2)
C10 C11 1.424(3)
C10 C15 1.505(3)
C11 C12 1.419(3)
C11 C16 1.511(3)
C12 C17 1.504(3)
C18 C23 1.398(3)
C18 C19 1.403(3)
C19 C20 1.389(3)
C20 C21 1.390(3)
C21 C22 1.379(3)
C22 C23 1.388(3)
Ti' C5' 2.2041(18)
Ti' C4' 2.2111(19)
Ti' C6' 2.2142(18)
Ti' C3' 2.216(2)
Ti' C7' 2.2171(18)
Ti' C2' 2.2194(19)
Ti' C1' 2.2398(18)
Ti' C10' 2.3239(16)
Ti' C11' 2.3265(17)
Ti' C12' 2.3275(18)
Ti' C8' 2.3291(17)
Ti' C9' 2.3294(16)
C1' C7' 1.429(3)
C1' C2' 1.432(3)
C1' C18' 1.496(3)
C2' C3' 1.424(3)
C3' C4' 1.430(3)
C4' C5' 1.417(3)
C5' C6' 1.421(3)
C6' C7' 1.419(3)
C8' C9' 1.424(2)
C8' C12' 1.425(2)
C8' C13' 1.500(3)
C9' C10' 1.426(2)
C9' C14' 1.504(2)
C10' C11' 1.425(2)
C10' C15' 1.505(2)
C11' C12' 1.421(2)
C11' C16' 1.507(2)
C12' C17' 1.499(2)
C18' C19' 1.401(3)
C18' C23' 1.402(3)
C19' C20' 1.386(3)
C20' C21' 1.394(3)
C21' C22' 1.389(3)
C22' C23' 1.384(3)

loop_
_geom_torsion_atom_site_label_1
_geom_torsion_atom_site_label_2
_geom_torsion_atom_site_label_3
_geom_torsion_atom_site_label_4
_geom_torsion
C7 Ti C1 C2 141.07(16)
C6 Ti C1 C2 119.25(12)
C4 Ti C1 C2 51.59(11)
C3 Ti C1 C2 21.29(11)
C5 Ti C1 C2 88.90(11)
C9 Ti C1 C2 -85.97(11)
C10 Ti C1 C2 -69.31(15)
C12 Ti C1 C2 -152.12(10)
C11 Ti C1 C2 -143.42(18)
C8 Ti C1 C2 -121.74(11)
C6 Ti C1 C7 -21.82(11)
C4 Ti C1 C7 -89.48(11)
C2 Ti C1 C7 -141.07(16)
C3 Ti C1 C7 -119.78(12)
C5 Ti C1 C7 -52.17(11)
C9 Ti C1 C7 132.96(11)
C10 Ti C1 C7 149.61(12)
C12 Ti C1 C7 66.81(13)
C11 Ti C1 C7 75.5(2)
C8 Ti C1 C7 97.19(11)
C7 Ti C1 C18 -109.1(2)
C6 Ti C1 C18 -130.93(18)
C4 Ti C1 C18 161.40(17)
C2 Ti C1 C18 109.8(2)
C3 Ti C1 C18 131.10(18)
C5 Ti C1 C18 -161.29(17)
C9 Ti C1 C18 23.84(18)
C10 Ti C1 C18 40.5(2)
C12 Ti C1 C18 -42.30(19)
C11 Ti C1 C18 -33.6(3)
C8 Ti C1 C18 -11.93(18)
C7 C1 C2 C3 1.7(3)
C18 C1 C2 C3 -174.70(17)
Ti C1 C2 C3 -44.40(18)
C7 C1 C2 Ti 46.07(16)
C18 C1 C2 Ti -130.30(15)
C7 Ti C2 C3 121.48(13)
C6 Ti C2 C3 89.85(12)
C4 Ti C2 C3 21.46(11)
C5 Ti C2 C3 52.51(12)
C1 Ti C2 C3 145.62(17)
C9 Ti C2 C3 -108.59(11)
C10 Ti C2 C3 -74.34(13)
C12 Ti C2 C3 -157.06(15)
C11 Ti C2 C3 -67.3(2)
C8 Ti C2 C3 -143.75(11)
C7 Ti C2 C1 -24.14(11)
C6 Ti C2 C1 -55.77(11)
C4 Ti C2 C1 -124.16(12)
C3 Ti C2 C1 -145.62(17)
C5 Ti C2 C1 -93.11(11)
C9 Ti C2 C1 105.79(11)
C10 Ti C2 C1 140.03(11)
C12 Ti C2 C1 57.32(19)
C11 Ti C2 C1 147.10(16)
C8 Ti C2 C1 70.63(12)
C1 C2 C3 C4 0.7(3)
Ti C2 C3 C4 -43.94(18)
C1 C2 C3 Ti 44.65(18)
C7 Ti C3 C4 91.92(12)
C6 Ti C3 C4 54.27(12)
C2 Ti C3 C4 145.33(17)
C5 Ti C3 C4 22.74(12)
C1 Ti C3 C4 124.05(13)
C9 Ti C3 C4 -130.97(11)
C10 Ti C3 C4 -93.57(12)
C12 Ti C3 C4 -76.8(3)
C11 Ti C3 C4 -63.06(14)
C8 Ti C3 C4 -153.09(12)
C7 Ti C3 C2 -53.40(12)
C6 Ti C3 C2 -91.06(12)
C4 Ti C3 C2 -145.33(17)
C5 Ti C3 C2 -122.58(13)
C1 Ti C3 C2 -21.27(11)
C9 Ti C3 C2 83.70(12)
C10 Ti C3 C2 121.10(11)
C12 Ti C3 C2 137.9(2)
C11 Ti C3 C2 151.61(11)
C8 Ti C3 C2 61.58(16)
C2 C3 C4 C5 -2.7(3)
Ti C3 C4 C5 -46.71(19)
C2 C3 C4 Ti 44.03(18)
C7 Ti C4 C5 53.52(12)
C6 Ti C4 C5 22.67(12)
C2 Ti C4 C5 121.57(13)
C3 Ti C4 C5 143.04(18)
C1 Ti C4 C5 91.33(12)
C9 Ti C4 C5 -146.88(11)
C10 Ti C4 C5 -120.07(12)
C12 Ti C4 C5 -59.42(16)
C11 Ti C4 C5 -83.02(12)
C8 Ti C4 C5 -112.9(2)
C7 Ti C4 C3 -89.52(12)
C6 Ti C4 C3 -120.37(13)
C2 Ti C4 C3 -21.47(11)
C5 Ti C4 C3 -143.04(18)
C1 Ti C4 C3 -51.70(12)
C9 Ti C4 C3 70.09(14)
C10 Ti C4 C3 96.89(12)
C12 Ti C4 C3 157.54(12)
C11 Ti C4 C3 133.94(11)
C8 Ti C4 C3 104.0(2)
C3 C4 C5 C6 1.1(3)
Ti C4 C5 C6 -45.54(19)
C3 C4 C5 Ti 46.67(19)
C7 Ti C5 C4 -121.88(12)
C6 Ti C5 C4 -143.27(17)
C2 Ti C5 C4 -53.69(12)
C3 Ti C5 C4 -22.85(11)
C1 Ti C5 C4 -91.12(12)
C9 Ti C5 C4 77.28(19)
C10 Ti C5 C4 74.35(13)
C12 Ti C5 C4 140.54(11)
C11 Ti C5 C4 105.80(12)
C8 Ti C5 C4 152.70(12)
C7 Ti C5 C6 21.39(11)
C4 Ti C5 C6 143.27(17)
C2 Ti C5 C6 89.58(11)
C3 Ti C5 C6 120.42(12)
C1 Ti C5 C6 52.15(11)
C9 Ti C5 C6 -139.45(15)
C10 Ti C5 C6 -142.38(11)
C12 Ti C5 C6 -76.19(12)
C11 Ti C5 C6 -110.92(11)
C8 Ti C5 C6 -64.03(17)
C4 C5 C6 C7 1.6(3)
Ti C5 C6 C7 -44.0(2)
C4 C5 C6 Ti 45.60(19)
C7 Ti C6 C5 -145.60(17)
C4 Ti C6 C5 -22.62(11)
C2 Ti C6 C5 -91.70(11)
C3 Ti C6 C5 -54.25(11)
C1 Ti C6 C5 -123.72(12)
C9 Ti C6 C5 137.85(16)
C10 Ti C6 C5 64.87(16)
C12 Ti C6 C5 113.87(11)
C11 Ti C6 C5 78.81(12)
C8 Ti C6 C5 144.31(11)
C4 Ti C6 C7 122.98(12)
C2 Ti C6 C7 53.90(11)
C3 Ti C6 C7 91.35(11)
C5 Ti C6 C7 145.60(17)
C1 Ti C6 C7 21.88(10)
C9 Ti C6 C7 -76.6(2)
C10 Ti C6 C7 -149.53(12)
C12 Ti C6 C7 -100.53(11)
C11 Ti C6 C7 -135.58(10)
C8 Ti C6 C7 -70.09(12)
C5 C6 C7 C1 -1.5(3)
Ti C6 C7 C1 -45.71(19)
C5 C6 C7 Ti 44.2(2)
C2 C1 C7 C6 -1.0(3)
C18 C1 C7 C6 175.38(18)
Ti C1 C7 C6 45.35(19)
C2 C1 C7 Ti -46.33(16)
C18 C1 C7 Ti 130.03(15)
C4 Ti C7 C6 -52.17(11)
C2 Ti C7 C6 -120.87(12)
C3 Ti C7 C6 -89.62(11)
C5 Ti C7 C6 -21.23(11)
C1 Ti C7 C6 -144.79(16)
C9 Ti C7 C6 148.20(11)
C10 Ti C7 C6 107.6(2)
C12 Ti C7 C6 87.26(11)
C11 Ti C7 C6 63.89(14)
C8 Ti C7 C6 124.00(11)
C6 Ti C7 C1 144.79(16)
C4 Ti C7 C1 92.62(11)
C2 Ti C7 C1 23.93(10)
C3 Ti C7 C1 55.17(11)
C5 Ti C7 C1 123.57(11)
C9 Ti C7 C1 -67.01(13)
C10 Ti C7 C1 -107.6(2)
C12 Ti C7 C1 -127.94(10)
C11 Ti C7 C1 -151.32(10)
C8 Ti C7 C1 -91.21(11)
C7 Ti C8 C9 148.35(10)
C6 Ti C8 C9 -175.52(10)
C4 Ti C8 C9 -45.6(3)
C2 Ti C8 C9 74.01(12)
C3 Ti C8 C9 36.83(16)
C5 Ti C8 C9 -136.12(14)
C1 Ti C8 C9 109.74(11)
C10 Ti C8 C9 -37.53(10)
C12 Ti C8 C9 -116.52(15)
C11 Ti C8 C9 -79.23(11)
C7 Ti C8 C12 -95.13(12)
C6 Ti C8 C12 -59.00(13)
C4 Ti C8 C12 70.9(3)
C2 Ti C8 C12 -169.47(11)
C3 Ti C8 C12 153.35(12)
C5 Ti C8 C12 -19.60(18)
C1 Ti C8 C12 -133.74(11)
C9 Ti C8 C12 116.52(15)
C10 Ti C8 C12 78.99(12)
C11 Ti C8 C12 37.29(11)
C7 Ti C8 C13 25.58(15)
C6 Ti C8 C13 61.71(16)
C4 Ti C8 C13 -168.3(2)
C2 Ti C8 C13 -48.75(16)
C3 Ti C8 C13 -85.94(18)
C5 Ti C8 C13 101.11(18)
C1 Ti C8 C13 -13.03(15)
C9 Ti C8 C13 -122.77(19)
C10 Ti C8 C13 -160.30(16)
C12 Ti C8 C13 120.71(19)
C11 Ti C8 C13 158.00(17)
C12 C8 C9 C10 0.20(19)
C13 C8 C9 C10 -177.99(16)
Ti C8 C9 C10 63.71(12)
C12 C8 C9 C14 177.93(17)
C13 C8 C9 C14 -0.3(3)
Ti C8 C9 C14 -118.56(17)
C12 C8 C9 Ti -63.52(12)
C13 C8 C9 Ti 118.29(17)
C7 Ti C9 C8 -43.31(13)
C6 Ti C9 C8 9.6(2)
C4 Ti C9 C8 164.55(10)
C2 Ti C9 C8 -118.90(10)
C3 Ti C9 C8 -157.36(10)
C5 Ti C9 C8 112.06(17)
C1 Ti C9 C8 -80.31(11)
C10 Ti C9 C8 116.40(14)
C12 Ti C9 C8 37.34(10)
C11 Ti C9 C8 78.88(11)
C7 Ti C9 C10 -159.72(10)
C6 Ti C9 C10 -106.84(19)
C4 Ti C9 C10 48.15(13)
C2 Ti C9 C10 124.70(10)
C3 Ti C9 C10 86.23(11)
C5 Ti C9 C10 -4.3(2)
C1 Ti C9 C10 163.29(10)
C12 Ti C9 C10 -79.06(11)
C11 Ti C9 C10 -37.52(10)
C8 Ti C9 C10 -116.40(14)
C7 Ti C9 C14 79.70(17)
C6 Ti C9 C14 132.58(19)
C4 Ti C9 C14 -72.43(18)
C2 Ti C9 C14 4.12(16)
C3 Ti C9 C14 -34.35(17)
C5 Ti C9 C14 -124.93(18)
C1 Ti C9 C14 42.71(16)
C10 Ti C9 C14 -120.58(19)
C12 Ti C9 C14 160.36(18)
C11 Ti C9 C14 -158.11(18)
C8 Ti C9 C14 123.0(2)
C8 C9 C10 C11 0.06(19)
C14 C9 C10 C11 -177.72(16)
Ti C9 C10 C11 64.03(12)
C8 C9 C10 C15 178.16(17)
C14 C9 C10 C15 0.4(3)
Ti C9 C10 C15 -117.88(18)
C8 C9 C10 Ti -63.96(12)
C14 C9 C10 Ti 118.26(17)
C7 Ti C10 C11 -60.1(3)
C6 Ti C10 C11 22.84(17)
C4 Ti C10 C11 98.95(11)
C2 Ti C10 C11 175.18(10)
C3 Ti C10 C11 137.75(11)
C5 Ti C10 C11 61.95(12)
C1 Ti C10 C11 -143.24(12)
C9 Ti C10 C11 -115.97(15)
C12 Ti C10 C11 -37.06(10)
C8 Ti C10 C11 -78.75(11)
C7 Ti C10 C9 55.8(3)
C6 Ti C10 C9 138.81(12)
C4 Ti C10 C9 -145.08(10)
C2 Ti C10 C9 -68.85(12)
C3 Ti C10 C9 -106.29(10)
C5 Ti C10 C9 177.92(10)
C1 Ti C10 C9 -27.27(15)
C12 Ti C10 C9 78.91(10)
C11 Ti C10 C9 115.97(15)
C8 Ti C10 C9 37.21(9)
C7 Ti C10 C15 176.8(2)
C6 Ti C10 C15 -100.25(19)
C4 Ti C10 C15 -24.14(18)
C2 Ti C10 C15 52.09(19)
C3 Ti C10 C15 14.65(18)
C5 Ti C10 C15 -61.14(18)
C1 Ti C10 C15 93.67(19)
C9 Ti C10 C15 120.9(2)
C12 Ti C10 C15 -160.15(19)
C11 Ti C10 C15 -123.1(2)
C8 Ti C10 C15 158.16(19)
C9 C10 C11 C12 -0.3(2)
C15 C10 C11 C12 -178.36(18)
Ti C10 C11 C12 63.53(13)
C9 C10 C11 C16 176.47(17)
C15 C10 C11 C16 -1.6(3)
Ti C10 C11 C16 -119.69(18)
C9 C10 C11 Ti -63.83(12)
C15 C10 C11 Ti 118.11(19)
C7 Ti C11 C12 41.54(15)
C6 Ti C11 C12 77.25(12)
C4 Ti C11 C12 151.80(11)
C2 Ti C11 C12 -127.17(17)
C3 Ti C11 C12 -173.70(11)
C5 Ti C11 C12 114.32(12)
C1 Ti C11 C12 -12.5(2)
C9 Ti C11 C12 -79.05(12)
C10 Ti C11 C12 -116.77(16)
C8 Ti C11 C12 -37.45(10)
C7 Ti C11 C10 158.32(11)
C6 Ti C11 C10 -165.97(11)
C4 Ti C11 C10 -91.43(12)
C2 Ti C11 C10 -10.4(2)
C3 Ti C11 C10 -56.93(14)
C5 Ti C11 C10 -128.91(11)
C1 Ti C11 C10 104.3(2)
C9 Ti C11 C10 37.73(10)
C12 Ti C11 C10 116.77(16)
C8 Ti C11 C10 79.32(11)
C7 Ti C11 C16 -79.76(19)
C6 Ti C11 C16 -44.05(18)
C4 Ti C11 C16 30.49(18)
C2 Ti C11 C16 111.5(2)
C3 Ti C11 C16 64.99(19)
C5 Ti C11 C16 -6.99(18)
C1 Ti C11 C16 -133.8(2)
C9 Ti C11 C16 159.65(19)
C10 Ti C11 C16 121.9(2)
C12 Ti C11 C16 -121.3(2)
C8 Ti C11 C16 -158.76(19)
C10 C11 C12 C8 0.4(2)
C16 C11 C12 C8 -176.38(17)
Ti C11 C12 C8 63.80(12)
C10 C11 C12 C17 179.42(17)
C16 C11 C12 C17 2.6(3)
Ti C11 C12 C17 -117.20(18)
C10 C11 C12 Ti -63.38(12)
C16 C11 C12 Ti 119.82(19)
C9 C8 C12 C11 -0.4(2)
C13 C8 C12 C11 177.85(16)
Ti C8 C12 C11 -63.82(12)
C9 C8 C12 C17 -179.39(17)
C13 C8 C12 C17 -1.2(3)
Ti C8 C12 C17 117.18(18)
C9 C8 C12 Ti 63.44(12)
C13 C8 C12 Ti -118.33(17)
C7 Ti C12 C11 -150.02(11)
C6 Ti C12 C11 -111.86(12)
C4 Ti C12 C11 -41.19(16)
C2 Ti C12 C11 136.77(15)
C3 Ti C12 C11 18.3(3)
C5 Ti C12 C11 -75.26(13)
C1 Ti C12 C11 174.58(11)
C9 Ti C12 C11 79.13(12)
C10 Ti C12 C11 37.21(11)
C8 Ti C12 C11 116.34(16)
C7 Ti C12 C8 93.64(12)
C6 Ti C12 C8 131.80(11)
C4 Ti C12 C8 -157.53(11)
C2 Ti C12 C8 20.4(2)
C3 Ti C12 C8 -98.0(3)
C5 Ti C12 C8 168.40(11)
C1 Ti C12 C8 58.24(13)
C9 Ti C12 C8 -37.21(10)
C10 Ti C12 C8 -79.13(12)
C11 Ti C12 C8 -116.34(16)
C7 Ti C12 C17 -27.91(17)
C6 Ti C12 C17 10.24(17)
C4 Ti C12 C17 80.91(18)
C2 Ti C12 C17 -101.13(19)
C3 Ti C12 C17 140.4(2)
C5 Ti C12 C17 46.84(17)
C1 Ti C12 C17 -63.31(17)
C9 Ti C12 C17 -158.77(18)
C10 Ti C12 C17 159.31(18)
C11 Ti C12 C17 122.1(2)
C8 Ti C12 C17 -121.6(2)
C2 C1 C18 C23 -155.29(16)
C7 C1 C18 C23 28.1(2)
Ti C1 C18 C23 115.85(18)
C2 C1 C18 C19 23.2(2)
C7 C1 C18 C19 -153.50(16)
Ti C1 C18 C19 -65.7(2)
C23 C18 C19 C20 1.5(2)
C1 C18 C19 C20 -176.98(16)
C18 C19 C20 C21 -0.9(3)
C19 C20 C21 C22 -0.5(3)
C20 C21 C22 C23 1.1(3)
C21 C22 C23 C18 -0.4(3)
C19 C18 C23 C22 -0.9(3)
C1 C18 C23 C22 177.66(16)
C5' Ti' C1' C7' -52.28(12)
C4' Ti' C1' C7' -89.77(12)
C6' Ti' C1' C7' -21.53(11)
C3' Ti' C1' C7' -120.79(12)
C2' Ti' C1' C7' -142.82(16)
C10' Ti' C1' C7' 151.34(12)
C11' Ti' C1' C7' 76.2(2)
C12' Ti' C1' C7' 62.61(13)
C8' Ti' C1' C7' 92.89(11)
C9' Ti' C1' C7' 129.82(11)
C5' Ti' C1' C2' 90.54(12)
C4' Ti' C1' C2' 53.04(12)
C6' Ti' C1' C2' 121.29(12)
C3' Ti' C1' C2' 22.02(11)
C7' Ti' C1' C2' 142.82(16)
C10' Ti' C1' C2' -65.84(15)
C11' Ti' C1' C2' -141.0(2)
C12' Ti' C1' C2' -154.57(10)
C8' Ti' C1' C2' -124.29(11)
C9' Ti' C1' C2' -87.36(11)
C5' Ti' C1' C18' -159.46(19)
C4' Ti' C1' C18' 163.04(19)
C6' Ti' C1' C18' -128.7(2)
C3' Ti' C1' C18' 132.0(2)
C7' Ti' C1' C18' -107.2(2)
C2' Ti' C1' C18' 110.0(2)
C10' Ti' C1' C18' 44.2(2)
C11' Ti' C1' C18' -31.0(4)
C12' Ti' C1' C18' -44.6(2)
C8' Ti' C1' C18' -14.3(2)
C9' Ti' C1' C18' 22.6(2)
C7' C1' C2' C3' -0.2(3)
C18' C1' C2' C3' -177.92(18)
Ti' C1' C2' C3' -45.34(18)
C7' C1' C2' Ti' 45.16(17)
C18' C1' C2' Ti' -132.58(15)
C5' Ti' C2' C3' 52.99(12)
C4' Ti' C2' C3' 21.94(11)
C6' Ti' C2' C3' 90.53(12)
C7' Ti' C2' C3' 121.45(12)
C1' Ti' C2' C3' 144.39(17)
C10' Ti' C2' C3' -74.27(12)
C11' Ti' C2' C3' -59.1(2)
C12' Ti' C2' C3' -153.87(15)
C8' Ti' C2' C3' -144.62(11)
C9' Ti' C2' C3' -110.09(11)
C5' Ti' C2' C1' -91.40(11)
C4' Ti' C2' C1' -122.45(12)
C6' Ti' C2' C1' -53.86(11)
C3' Ti' C2' C1' -144.39(17)
C7' Ti' C2' C1' -22.94(10)
C10' Ti' C2' C1' 141.34(10)
C11' Ti' C2' C1' 156.48(14)
C12' Ti' C2' C1' 61.7(2)
C8' Ti' C2' C1' 70.98(12)
C9' Ti' C2' C1' 105.51(11)
C1' C2' C3' C4' 1.1(3)
Ti' C2' C3' C4' -44.55(19)
C1' C2' C3' Ti' 45.64(18)
C5' Ti' C3' C2' -122.40(13)
C4' Ti' C3' C2' -144.68(17)
C6' Ti' C3' C2' -90.88(12)
C7' Ti' C3' C2' -53.50(12)
C1' Ti' C3' C2' -22.03(11)
C10' Ti' C3' C2' 119.96(11)
C11' Ti' C3' C2' 152.19(10)
C12' Ti' C3' C2' 150.04(18)
C8' Ti' C3' C2' 65.70(17)
C9' Ti' C3' C2' 83.63(12)
C5' Ti' C3' C4' 22.28(12)
C6' Ti' C3' C4' 53.80(12)
C7' Ti' C3' C4' 91.18(12)
C2' Ti' C3' C4' 144.68(17)
C1' Ti' C3' C4' 122.65(12)
C10' Ti' C3' C4' -95.36(12)
C11' Ti' C3' C4' -63.13(13)
C12' Ti' C3' C4' -65.3(2)
C8' Ti' C3' C4' -149.62(13)
C9' Ti' C3' C4' -131.69(11)
C2' C3' C4' C5' -0.5(3)
Ti' C3' C4' C5' -45.23(19)
C2' C3' C4' Ti' 44.70(19)
C6' Ti' C4' C5' 22.69(12)
C3' Ti' C4' C5' 143.90(18)
C7' Ti' C4' C5' 53.71(12)
C2' Ti' C4' C5' 122.08(13)
C1' Ti' C4' C5' 91.15(12)
C10' Ti' C4' C5' -121.55(12)
C11' Ti' C4' C5' -84.82(12)
C12' Ti' C4' C5' -60.04(15)
C8' Ti' C4' C5' -97.2(3)
C9' Ti' C4' C5' -144.57(12)
C5' Ti' C4' C3' -143.90(18)
C6' Ti' C4' C3' -121.21(13)
C7' Ti' C4' C3' -90.19(12)
C2' Ti' C4' C3' -21.82(11)
C1' Ti' C4' C3' -52.75(12)
C10' Ti' C4' C3' 94.55(12)
C11' Ti' C4' C3' 131.28(11)
C12' Ti' C4' C3' 156.06(10)
C8' Ti' C4' C3' 118.9(2)
C9' Ti' C4' C3' 71.53(14)
C3' C4' C5' C6' -1.1(3)
Ti' C4' C5' C6' -46.40(19)
C3' C4' C5' Ti' 45.35(19)
C6' Ti' C5' C4' -143.32(19)
C3' Ti' C5' C4' -22.41(12)
C7' Ti' C5' C4' -121.45(13)
C2' Ti' C5' C4' -53.35(13)
C1' Ti' C5' C4' -90.85(12)
C10' Ti' C5' C4' 73.04(14)
C11' Ti' C5' C4' 102.04(12)
C12' Ti' C5' C4' 137.03(12)
C8' Ti' C5' C4' 150.67(12)
C9' Ti' C5' C4' 84.5(2)
C4' Ti' C5' C6' 143.32(19)
C3' Ti' C5' C6' 120.91(13)
C7' Ti' C5' C6' 21.87(12)
C2' Ti' C5' C6' 89.97(13)
C1' Ti' C5' C6' 52.47(13)
C10' Ti' C5' C6' -143.64(11)
C11' Ti' C5' C6' -114.64(12)
C12' Ti' C5' C6' -79.65(13)
C8' Ti' C5' C6' -66.01(16)
C9' Ti' C5' C6' -132.21(17)
C4' C5' C6' C7' 1.6(3)
Ti' C5' C6' C7' -44.76(19)
C4' C5' C6' Ti' 46.38(19)
C5' Ti' C6' C7' 144.57(19)
C4' Ti' C6' C7' 121.92(14)
C3' Ti' C6' C7' 90.38(13)
C2' Ti' C6' C7' 52.90(13)
C1' Ti' C6' C7' 21.56(12)
C10' Ti' C6' C7' -150.92(12)
C11' Ti' C6' C7' -141.03(12)
C12' Ti' C6' C7' -106.84(12)
C8' Ti' C6' C7' -75.72(13)
C9' Ti' C6' C7' -78.5(2)
C4' Ti' C6' C5' -22.65(12)
C3' Ti' C6' C5' -54.20(13)
C7' Ti' C6' C5' -144.57(19)
C2' Ti' C6' C5' -91.67(13)
C1' Ti' C6' C5' -123.01(13)
C10' Ti' C6' C5' 64.51(18)
C11' Ti' C6' C5' 74.40(13)
C12' Ti' C6' C5' 108.59(12)
C8' Ti' C6' C5' 139.71(12)
C9' Ti' C6' C5' 136.90(16)
C5' C6' C7' C1' -0.5(3)
Ti' C6' C7' C1' -45.10(19)
C5' C6' C7' Ti' 44.57(19)
C2' C1' C7' C6' -0.4(3)
C18' C1' C7' C6' 177.39(18)
Ti' C1' C7' C6' 44.79(19)
C2' C1' C7' Ti' -45.18(17)
C18' C1' C7' Ti' 132.60(15)
C5' Ti' C7' C6' -21.95(12)
C4' Ti' C7' C6' -53.22(13)
C3' Ti' C7' C6' -90.93(13)
C2' Ti' C7' C6' -122.19(13)
C1' Ti' C7' C6' -145.16(18)
C10' Ti' C7' C6' 111.1(2)
C11' Ti' C7' C6' 58.17(16)
C12' Ti' C7' C6' 81.05(13)
C8' Ti' C7' C6' 117.86(12)
C9' Ti' C7' C6' 144.08(12)
C5' Ti' C7' C1' 123.21(13)
C4' Ti' C7' C1' 91.94(12)
C6' Ti' C7' C1' 145.16(18)
C3' Ti' C7' C1' 54.24(12)
C2' Ti' C7' C1' 22.97(11)
C10' Ti' C7' C1' -103.8(2)
C11' Ti' C7' C1' -156.66(10)
C12' Ti' C7' C1' -133.78(11)
C8' Ti' C7' C1' -96.97(11)
C9' Ti' C7' C1' -70.76(14)
C5' Ti' C8' C9' -138.96(12)
C4' Ti' C8' C9' -65.0(3)
C6' Ti' C8' C9' -177.81(11)
C3' Ti' C8' C9' 28.80(18)
C7' Ti' C8' C9' 144.97(11)
C2' Ti' C8' C9' 69.83(12)
C1' Ti' C8' C9' 106.35(11)
C10' Ti' C8' C9' -37.36(10)
C11' Ti' C8' C9' -79.06(11)
C12' Ti' C8' C9' -116.20(15)
C5' Ti' C8' C12' -22.76(15)
C4' Ti' C8' C12' 51.2(3)
C6' Ti' C8' C12' -61.61(12)
C3' Ti' C8' C12' 145.00(13)
C7' Ti' C8' C12' -98.83(10)
C2' Ti' C8' C12' -173.97(10)
C1' Ti' C8' C12' -137.45(10)
C10' Ti' C8' C12' 78.84(10)
C11' Ti' C8' C12' 37.14(9)
C9' Ti' C8' C12' 116.20(15)
C5' Ti' C8' C13' 98.57(17)
C4' Ti' C8' C13' 172.5(2)
C6' Ti' C8' C13' 59.72(17)
C3' Ti' C8' C13' -93.67(18)
C7' Ti' C8' C13' 22.50(16)
C2' Ti' C8' C13' -52.65(16)
C1' Ti' C8' C13' -16.12(16)
C10' Ti' C8' C13' -159.83(17)
C11' Ti' C8' C13' 158.46(17)
C12' Ti' C8' C13' 121.33(18)
C9' Ti' C8' C13' -122.5(2)
C12' C8' C9' C10' -0.29(19)
C13' C8' C9' C10' -177.50(16)
Ti' C8' C9' C10' 63.48(12)
C12' C8' C9' C14' 175.88(16)
C13' C8' C9' C14' -1.3(3)
Ti' C8' C9' C14' -120.35(18)
C12' C8' C9' Ti' -63.78(12)
C13' C8' C9' Ti' 119.02(18)
C5' Ti' C9' C8' 99.4(2)
C4' Ti' C9' C8' 156.94(12)
C6' Ti' C9' C8' 4.3(2)
C3' Ti' C9' C8' -163.52(11)
C7' Ti' C9' C8' -47.53(14)
C2' Ti' C9' C8' -124.69(11)
C1' Ti' C9' C8' -85.62(12)
C10' Ti' C9' C8' 116.46(15)
C11' Ti' C9' C8' 79.05(11)
C12' Ti' C9' C8' 37.46(10)
C5' Ti' C9' C10' -17.1(2)
C4' Ti' C9' C10' 40.48(15)
C6' Ti' C9' C10' -112.16(17)
C3' Ti' C9' C10' 80.02(12)
C7' Ti' C9' C10' -163.99(11)
C2' Ti' C9' C10' 118.85(11)
C1' Ti' C9' C10' 157.92(10)
C11' Ti' C9' C10' -37.41(10)
C12' Ti' C9' C10' -79.00(11)
C8' Ti' C9' C10' -116.46(15)
C5' Ti' C9' C14' -137.99(19)
C4' Ti' C9' C14' -80.45(18)
C6' Ti' C9' C14' 126.90(18)
C3' Ti' C9' C14' -40.91(17)
C7' Ti' C9' C14' 75.07(17)
C2' Ti' C9' C14' -2.08(17)
C1' Ti' C9' C14' 36.99(17)
C10' Ti' C9' C14' -120.93(19)
C11' Ti' C9' C14' -158.34(17)
C12' Ti' C9' C14' 160.07(17)
C8' Ti' C9' C14' 122.6(2)
C8' C9' C10' C11' 0.27(19)
C14' C9' C10' C11' -175.96(16)
Ti' C9' C10' C11' 63.91(12)
C8' C9' C10' C15' 176.97(16)
C14' C9' C10' C15' 0.7(3)
Ti' C9' C10' C15' -119.39(17)
C8' C9' C10' Ti' -63.64(12)
C14' C9' C10' Ti' 120.13(17)
C5' Ti' C10' C11' 55.55(13)
C4' Ti' C10' C11' 92.44(12)
C6' Ti' C10' C11' 16.00(18)
C3' Ti' C10' C11' 131.36(11)
C7' Ti' C10' C11' -71.3(3)
C2' Ti' C10' C11' 168.47(10)
C1' Ti' C10' C11' -152.07(12)
C12' Ti' C10' C11' -37.35(10)
C8' Ti' C10' C11' -79.03(11)
C9' Ti' C10' C11' -116.29(15)
C5' Ti' C10' C9' 171.84(11)
C4' Ti' C10' C9' -151.28(11)
C6' Ti' C10' C9' 132.29(14)
C3' Ti' C10' C9' -112.36(11)
C7' Ti' C10' C9' 45.0(3)
C2' Ti' C10' C9' -75.24(12)
C1' Ti' C10' C9' -35.78(16)
C11' Ti' C10' C9' 116.29(15)
C12' Ti' C10' C9' 78.93(11)
C8' Ti' C10' C9' 37.26(10)
C5' Ti' C10' C15' -67.50(17)
C4' Ti' C10' C15' -30.61(16)
C6' Ti' C10' C15' -107.05(18)
C3' Ti' C10' C15' 8.31(16)
C7' Ti' C10' C15' 165.6(2)
C2' Ti' C10' C15' 45.43(17)
C1' Ti' C10' C15' 84.89(18)
C11' Ti' C10' C15' -123.05(19)
C12' Ti' C10' C15' -160.40(17)
C8' Ti' C10' C15' 157.93(17)
C9' Ti' C10' C15' 120.67(19)
C9' C10' C11' C12' -0.14(19)
C15' C10' C11' C12' -176.75(17)
Ti' C10' C11' C12' 63.84(12)
C9' C10' C11' C16' 176.34(16)
C15' C10' C11' C16' -0.3(3)
Ti' C10' C11' C16' -119.68(17)
C9' C10' C11' Ti' -63.98(12)
C15' C10' C11' Ti' 119.41(18)
C5' Ti' C11' C12' 109.60(11)
C4' Ti' C11' C12' 147.21(10)
C6' Ti' C11' C12' 73.37(11)
C3' Ti' C11' C12' -178.76(10)
C7' Ti' C11' C12' 39.95(14)
C2' Ti' C11' C12' -139.27(15)
C1' Ti' C11' C12' -18.4(3)
C10' Ti' C11' C12' -116.24(14)
C8' Ti' C11' C12' -37.21(9)
C9' Ti' C11' C12' -78.82(10)
C5' Ti' C11' C10' -134.16(11)
C4' Ti' C11' C10' -96.55(11)
C6' Ti' C11' C10' -170.39(11)
C3' Ti' C11' C10' -62.51(12)
C7' Ti' C11' C10' 156.20(11)
C2' Ti' C11' C10' -23.0(2)
C1' Ti' C11' C10' 97.8(2)
C12' Ti' C11' C10' 116.24(14)
C8' Ti' C11' C10' 79.03(11)
C9' Ti' C11' C10' 37.42(10)
C5' Ti' C11' C16' -11.26(16)
C4' Ti' C11' C16' 26.35(16)
C6' Ti' C11' C16' -47.49(16)
C3' Ti' C11' C16' 60.38(16)
C7' Ti' C11' C16' -80.91(17)
C2' Ti' C11' C16' 99.87(19)
C1' Ti' C11' C16' -139.3(2)
C10' Ti' C11' C16' 122.90(19)
C12' Ti' C11' C16' -120.86(18)
C8' Ti' C11' C16' -158.07(16)
C9' Ti' C11' C16' 160.32(16)
C10' C11' C12' C8' -0.04(19)
C16' C11' C12' C8' -176.60(16)
Ti' C11' C12' C8' 63.67(12)
C10' C11' C12' C17' 177.71(17)
C16' C11' C12' C17' 1.2(3)
Ti' C11' C12' C17' -118.58(17)
C10' C11' C12' Ti' -63.71(12)
C16' C11' C12' Ti' 119.73(16)
C9' C8' C12' C11' 0.21(19)
C13' C8' C12' C11' 177.44(16)
Ti' C8' C12' C11' -63.63(12)
C9' C8' C12' C17' -177.56(16)
C13' C8' C12' C17' -0.3(3)
Ti' C8' C12' C17' 118.60(17)
C9' C8' C12' Ti' 63.83(12)
C13' C8' C12' Ti' -118.93(17)
C5' Ti' C12' C11' -78.05(11)
C4' Ti' C12' C11' -44.59(13)
C6' Ti' C12' C11' -115.21(10)
C3' Ti' C12' C11' 3.0(2)
C7' Ti' C12' C11' -152.41(10)
C2' Ti' C12' C11' 130.14(17)
C1' Ti' C12' C11' 173.44(9)
C10' Ti' C12' C11' 37.48(9)
C8' Ti' C12' C11' 116.68(13)
C9' Ti' C12' C11' 79.26(10)
C5' Ti' C12' C8' 165.28(10)
C4' Ti' C12' C8' -161.26(11)
C6' Ti' C12' C8' 128.11(10)
C3' Ti' C12' C8' -113.6(2)
C7' Ti' C12' C8' 90.92(10)
C2' Ti' C12' C8' 13.5(2)
C1' Ti' C12' C8' 56.76(12)
C10' Ti' C12' C8' -79.19(10)
C11' Ti' C12' C8' -116.68(13)
C9' Ti' C12' C8' -37.42(9)
C5' Ti' C12' C17' 43.92(17)
C4' Ti' C12' C17' 77.38(18)
C6' Ti' C12' C17' 6.76(16)
C3' Ti' C12' C17' 125.0(2)
C7' Ti' C12' C17' -30.44(17)
C2' Ti' C12' C17' -107.9(2)
C1' Ti' C12' C17' -64.59(17)
C10' Ti' C12' C17' 159.45(18)
C11' Ti' C12' C17' 121.97(19)
C8' Ti' C12' C17' -121.35(19)
C9' Ti' C12' C17' -158.78(17)
C7' C1' C18' C19' -141.61(18)
C2' C1' C18' C19' 36.4(3)
Ti' C1' C18' C19' -53.6(3)
C7' C1' C18' C23' 42.4(2)
C2' C1' C18' C23' -139.60(18)
Ti' C1' C18' C23' 130.37(18)
C23' C18' C19' C20' 1.9(3)
C1' C18' C19' C20' -174.21(18)
C18' C19' C20' C21' -0.4(3)
C19' C20' C21' C22' -1.2(3)
C20' C21' C22' C23' 1.3(3)
C21' C22' C23' C18' 0.2(3)
C19' C18' C23' C22' -1.7(3)
C1' C18' C23' C22' 174.41(18)
